data_4105402
loop_
_publ_author_name
'JianJun Zhang'
'Lukasz Wojtas'
'Randy W. Larsen'
'Mohamed Eddaoudi'
'Michael J. Zaworotko'

_publ_section_title
;
 Temperature and Concentration Control over Interpenetration in a
 Metal-Organic Material
;
_journal_name_full 'Journal of the American Chemical Society'
_journal_page_first 17040
_journal_page_last 17041
_journal_paper_doi 10.1021/ja906911q
_journal_volume 131
_journal_year 2009
_chemical_formula_sum 'C18 H12 Cd N2 O4'
_chemical_formula_weight 432.70
_chemical_name_systematic
;
 ?
;
_space_group_IT_number 55
_symmetry_cell_setting orthorhombic
_symmetry_space_group_name_Hall '-P 2 2ab'
_symmetry_space_group_name_H-M 'P b a m'
_atom_sites_solution_hydrogens geom
_atom_sites_solution_primary direct
_atom_sites_solution_secondary difmap
_audit_creation_method SHELXL-97
_cell_angle_alpha 90.00
_cell_angle_beta 90.00
_cell_angle_gamma 90.00
_cell_formula_units_Z 4
_cell_length_a 12.9491(5)
_cell_length_b 21.2900(6)
_cell_length_c 11.6829(5)
_cell_measurement_temperature 100(2)
_cell_volume 3220.8(2)
_computing_cell_refinement 'SAINT (Bruker, 2002)'
_computing_data_collection 'SMART (Bruker, 2002)'
_computing_data_reduction 'SAINT (Bruker, 2002)'
_computing_publication_material 'SHELXL-97 (Sheldrick, 1997)'
_computing_structure_refinement 'SHELXL-97 (Sheldrick, 1997)'
_computing_structure_solution 'SHELXS-97 (Sheldrick, 1990)'
_diffrn_ambient_temperature 100(2)
_diffrn_measured_fraction_theta_full 0.968
_diffrn_measured_fraction_theta_max 0.968
_diffrn_measurement_device_type 'BRUKER SMART APEXII CCD'
_diffrn_measurement_method 'omega scans'
_diffrn_radiation_monochromator graphite
_diffrn_radiation_source 'fine-focus sealed tube'
_diffrn_radiation_type CuK\a
_diffrn_radiation_wavelength 1.54178
_diffrn_reflns_av_R_equivalents 0.0689
_diffrn_reflns_av_sigmaI/netI 0.0593
_diffrn_reflns_limit_h_max 15
_diffrn_reflns_limit_h_min -14
_diffrn_reflns_limit_k_max 25
_diffrn_reflns_limit_k_min -24
_diffrn_reflns_limit_l_max 13
_diffrn_reflns_limit_l_min -13
_diffrn_reflns_number 17698
_diffrn_reflns_theta_full 66.42
_diffrn_reflns_theta_max 66.42
_diffrn_reflns_theta_min 5.38
_exptl_absorpt_coefficient_mu 5.550
_exptl_absorpt_correction_T_max 0.8512
_exptl_absorpt_correction_T_min 0.6068
_exptl_absorpt_correction_type multi-scan
_exptl_absorpt_process_details 'SADABS; (Sheldrick, 2003)'
_exptl_crystal_colour colourless
_exptl_crystal_density_diffrn 0.892
_exptl_crystal_description blocks
_exptl_crystal_F_000 856
_exptl_crystal_size_max 0.10
_exptl_crystal_size_mid 0.05
_exptl_crystal_size_min 0.03
_platon_squeeze_details
;
;
_refine_diff_density_max 0.731
_refine_diff_density_min -0.652
_refine_diff_density_rms 0.067
_refine_ls_extinction_method none
_refine_ls_goodness_of_fit_ref 1.019
_refine_ls_hydrogen_treatment constr
_refine_ls_matrix_type full
_refine_ls_number_parameters 133
_refine_ls_number_reflns 2896
_refine_ls_number_restraints 0
_refine_ls_restrained_S_all 1.019
_refine_ls_R_factor_all 0.0570
_refine_ls_R_factor_gt 0.0428
_refine_ls_shift/su_max 0.001
_refine_ls_shift/su_mean 0.000
_refine_ls_structure_factor_coef Fsqd
_refine_ls_weighting_details 'calc w=1/[\s^2^(Fo^2^)+(0.0564P)^2^+0.0000P] where P=(Fo^2^+2Fc^2^)/3'
_refine_ls_weighting_scheme calc
_refine_ls_wR_factor_gt 0.1033
_refine_ls_wR_factor_ref 0.1081
_reflns_number_gt 2193
_reflns_number_total 2896
_reflns_threshold_expression >2sigma(I)
_cod_data_source_file ja906911q_si_001.cif
_cod_data_source_block me976_pbam
_cod_database_code 4105402

loop_
_symmetry_equiv_pos_as_xyz
'x, y, z'
'-x, -y, z'
'x+1/2, -y+1/2, -z'
'-x+1/2, y+1/2, -z'
'-x, -y, -z'
'x, y, -z'
'-x-1/2, y-1/2, z'
'x-1/2, -y-1/2, z'

loop_
_atom_site_label
_atom_site_type_symbol
_atom_site_fract_x
_atom_site_fract_y
_atom_site_fract_z
_atom_site_U_iso_or_equiv
_atom_site_adp_type
_atom_site_occupancy
_atom_site_symmetry_multiplicity
_atom_site_calc_flag
_atom_site_refinement_flags
Cd01 Cd 0.61047(3) 0.060220(14) 1.0000 0.04507(17) Uani 1 2 d S
C1 C 0.8302(4) 0.4355(2) 1.0000 0.0454(13) Uani 1 2 d S
C2 C 0.7941(4) 0.3690(2) 1.0000 0.0412(13) Uani 1 2 d S
C3 C 0.6913(4) 0.3548(2) 1.0000 0.065(2) Uani 1 2 d S
H3 H 0.6428 0.3883 1.0000 0.078 Uiso 1 2 calc SR
C4 C 0.6554(4) 0.2948(3) 1.0000 0.0653(19) Uani 1 2 d S
H4 H 0.5833 0.2866 1.0000 0.078 Uiso 1 2 calc SR
C5 C 0.7287(4) 0.2435(2) 1.0000 0.0452(13) Uani 1 2 d S
C6 C 0.8310(4) 0.2583(2) 1.0000 0.0613(19) Uani 1 2 d S
H6 H 0.8810 0.2257 1.0000 0.074 Uiso 1 2 calc SR
C7 C 0.8631(4) 0.3208(3) 1.0000 0.086(3) Uani 1 2 d S
H7 H 0.9349 0.3299 1.0000 0.103 Uiso 1 2 calc SR
C8 C 0.6913(4) 0.1784(2) 1.0000 0.0482(14) Uani 1 2 d S
C11 C 0.5318(5) 0.0877(3) 0.7445(5) 0.0881(18) Uani 1 1 d .
H11 H 0.4771 0.1072 0.7854 0.106 Uiso 1 1 calc R
C12 C 0.5293(5) 0.0897(3) 0.6265(5) 0.0912(19) Uani 1 1 d .
H12 H 0.4734 0.1100 0.5889 0.109 Uiso 1 1 calc R
C13 C 0.6053(3) 0.06325(18) 0.5634(4) 0.0563(10) Uani 1 1 d .
C14 C 0.6819(5) 0.0342(4) 0.6258(5) 0.118(3) Uani 1 1 d .
H14 H 0.7377 0.0143 0.5876 0.141 Uiso 1 1 calc R
C15 C 0.6777(5) 0.0342(4) 0.7432(5) 0.120(3) Uani 1 1 d .
H15 H 0.7314 0.0135 0.7837 0.144 Uiso 1 1 calc R
N11 N 0.6044(2) 0.06074(14) 0.8024(3) 0.0523(9) Uani 1 1 d .
O1 O 0.7648(3) 0.47884(14) 1.0000 0.0494(10) Uani 1 2 d S
O2 O 0.4258(3) 0.05211(14) 1.0000 0.0488(10) Uani 1 2 d S
O3 O 0.5974(3) 0.16812(17) 1.0000 0.0823(17) Uani 1 2 d S
O4 O 0.7543(3) 0.13338(15) 1.0000 0.0649(13) Uani 1 2 d S

loop_
_atom_site_aniso_label
_atom_site_aniso_U_11
_atom_site_aniso_U_22
_atom_site_aniso_U_33
_atom_site_aniso_U_23
_atom_site_aniso_U_13
_atom_site_aniso_U_12
Cd01 0.0439(2) 0.0130(2) 0.0783(3) 0.000 0.000 -0.00204(14)
C1 0.035(3) 0.027(3) 0.074(4) 0.000 0.000 -0.006(2)
C2 0.040(3) 0.015(2) 0.068(4) 0.000 0.000 -0.0009(18)
C3 0.042(3) 0.020(3) 0.133(6) 0.000 0.000 0.000(2)
C4 0.033(3) 0.034(3) 0.130(6) 0.000 0.000 -0.006(2)
C5 0.049(3) 0.022(2) 0.064(4) 0.000 0.000 -0.003(2)
C6 0.036(3) 0.015(2) 0.133(6) 0.000 0.000 0.001(2)
C7 0.030(3) 0.041(4) 0.187(9) 0.000 0.000 -0.011(2)
C8 0.036(3) 0.026(3) 0.083(4) 0.000 0.000 0.007(2)
C11 0.107(4) 0.081(4) 0.077(4) -0.001(3) 0.002(3) 0.052(3)
C12 0.112(4) 0.096(4) 0.066(4) 0.004(3) -0.012(3) 0.057(4)
C13 0.053(2) 0.043(2) 0.073(3) 0.000(2) -0.002(2) -0.0076(19)
C14 0.104(5) 0.190(7) 0.059(4) 0.017(4) 0.016(3) 0.073(5)
C15 0.095(5) 0.193(7) 0.071(4) 0.024(4) 0.000(4) 0.067(5)
N11 0.0492(18) 0.0367(18) 0.071(2) 0.0022(16) 0.0035(17) -0.0037(15)
O1 0.046(2) 0.0184(16) 0.084(3) 0.000 0.000 0.0012(15)
O2 0.0450(19) 0.0156(16) 0.086(3) 0.000 0.000 0.0044(13)
O3 0.042(2) 0.022(2) 0.182(5) 0.000 0.000 -0.0097(16)
O4 0.043(2) 0.0193(18) 0.132(4) 0.000 0.000 -0.0015(15)

loop_
_atom_type_symbol
_atom_type_description
_atom_type_scat_dispersion_real
_atom_type_scat_dispersion_imag
_atom_type_scat_source
C C 0.0181 0.0091 'International Tables Vol C Tables 4.2.6.8 and 6.1.1.4'
H H 0.0000 0.0000 'International Tables Vol C Tables 4.2.6.8 and 6.1.1.4'
N N 0.0311 0.0180 'International Tables Vol C Tables 4.2.6.8 and 6.1.1.4'
O O 0.0492 0.0322 'International Tables Vol C Tables 4.2.6.8 and 6.1.1.4'
Cd Cd 0.1185 4.6533 'International Tables Vol C Tables 4.2.6.8 and 6.1.1.4'

loop_
_geom_angle_atom_site_label_1
_geom_angle_atom_site_label_2
_geom_angle_atom_site_label_3
_geom_angle
_geom_angle_site_symmetry_1
_geom_angle_site_symmetry_3
O3 Cd01 N11 89.58(7) . .
O3 Cd01 N11 89.58(7) . 6_557
N11 Cd01 N11 176.09(16) . 6_557
O3 Cd01 O1 141.21(12) . 7_755
N11 Cd01 O1 91.52(8) . 7_755
N11 Cd01 O1 91.52(8) 6_557 7_755
O3 Cd01 O2 89.92(12) . .
N11 Cd01 O2 88.09(8) . .
N11 Cd01 O2 88.09(8) 6_557 .
O1 Cd01 O2 128.87(11) 7_755 .
O3 Cd01 O4 54.29(12) . .
N11 Cd01 O4 91.31(7) . .
N11 Cd01 O4 91.31(7) 6_557 .
O1 Cd01 O4 86.92(12) 7_755 .
O2 Cd01 O4 144.21(11) . .
O3 Cd01 O2 164.69(13) . 5_657
N11 Cd01 O2 89.90(7) . 5_657
N11 Cd01 O2 89.90(7) 6_557 5_657
O1 Cd01 O2 54.10(11) 7_755 5_657
O2 Cd01 O2 74.77(12) . 5_657
O4 Cd01 O2 141.02(12) . 5_657
O3 Cd01 C8 26.80(14) . .
N11 Cd01 C8 90.49(7) . .
N11 Cd01 C8 90.49(7) 6_557 .
O1 Cd01 C8 114.41(12) 7_755 .
O2 Cd01 C8 116.72(12) . .
O4 Cd01 C8 27.49(13) . .
O2 Cd01 C8 168.51(13) 5_657 .
O1 C1 O2 120.6(4) . 3_557
O1 C1 C2 119.2(4) . .
O2 C1 C2 120.3(4) 3_557 .
C7 C2 C3 118.3(4) . .
C7 C2 C1 120.7(5) . .
C3 C2 C1 121.0(4) . .
C4 C3 C2 122.7(5) . .
C4 C3 H3 118.6 . .
C2 C3 H3 118.6 . .
C3 C4 C5 119.0(5) . .
C3 C4 H4 120.5 . .
C5 C4 H4 120.5 . .
C6 C5 C4 117.6(5) . .
C6 C5 C8 122.7(4) . .
C4 C5 C8 119.7(5) . .
C5 C6 C7 120.8(5) . .
C5 C6 H6 119.6 . .
C7 C6 H6 119.6 . .
C2 C7 C6 121.6(5) . .
C2 C7 H7 119.2 . .
C6 C7 H7 119.2 . .
O3 C8 O4 120.2(5) . .
O3 C8 C5 119.4(4) . .
O4 C8 C5 120.4(4) . .
O3 C8 Cd01 57.2(3) . .
O4 C8 Cd01 63.0(3) . .
C5 C8 Cd01 176.7(3) . .
N11 C11 C12 123.6(5) . .
N11 C11 H11 118.2 . .
C12 C11 H11 118.2 . .
C13 C12 C11 121.0(5) . .
C13 C12 H12 119.5 . .
C11 C12 H12 119.5 . .
C12 C13 C14 115.0(5) . .
C12 C13 C13 123.0(3) . 6_556
C14 C13 C13 122.0(3) . 6_556
C15 C14 C13 120.0(5) . .
C15 C14 H14 120.0 . .
C13 C14 H14 120.0 . .
N11 C15 C14 124.0(5) . .
N11 C15 H15 118.0 . .
C14 C15 H15 118.0 . .
C11 N11 C15 116.4(5) . .
C11 N11 Cd01 123.3(3) . .
C15 N11 Cd01 120.3(3) . .
C1 O1 Cd01 94.4(3) . 7_765
C1 O2 Cd01 163.9(3) 3_457 .
C1 O2 Cd01 90.9(3) 3_457 5_657
Cd01 O2 Cd01 105.23(12) . 5_657
C8 O3 Cd01 96.0(3) . .
C8 O4 Cd01 89.5(3) . .

loop_
_geom_bond_atom_site_label_1
_geom_bond_atom_site_label_2
_geom_bond_distance
_geom_bond_site_symmetry_2
Cd01 O3 2.303(4) .
Cd01 N11 2.310(4) .
Cd01 N11 2.310(4) 6_557
Cd01 O1 2.369(3) 7_755
Cd01 O2 2.398(4) .
Cd01 O4 2.428(3) .
Cd01 O2 2.437(3) 5_657
Cd01 C8 2.725(5) .
C1 O1 1.252(6) .
C1 O2 1.265(7) 3_557
C1 C2 1.491(6) .
C2 C7 1.361(8) .
C2 C3 1.365(7) .
C3 C4 1.361(7) .
C3 H3 0.9500 .
C4 C5 1.447(7) .
C4 H4 0.9500 .
C5 C6 1.361(7) .
C5 C8 1.469(7) .
C6 C7 1.393(8) .
C6 H6 0.9500 .
C7 H7 0.9500 .
C8 O3 1.235(6) .
C8 O4 1.258(6) .
C11 N11 1.293(6) .
C11 C12 1.380(7) .
C11 H11 0.9500 .
C12 C13 1.351(7) .
C12 H12 0.9500 .
C13 C14 1.378(7) .
C13 C13 1.482(10) 6_556
C14 C15 1.372(8) .
C14 H14 0.9500 .
C15 N11 1.303(7) .
C15 H15 0.9500 .
O1 Cd01 2.369(3) 7_765
O2 C1 1.265(7) 3_457
O2 Cd01 2.437(3) 5_657

loop_
_platon_squeeze_void_nr
_platon_squeeze_void_average_x
_platon_squeeze_void_average_y
_platon_squeeze_void_average_z
_platon_squeeze_void_volume
_platon_squeeze_void_count_electrons
1 -0.007 0.000 -0.034 1909.8 515.3
